data_1565514
loop_
_publ_author_name
'Cheng, Xia'
'Liang, Xiao'
'Yao, Fei-Hua'
'Liu, Xiao-Bo'
'Qi, Shu-Hua'

_publ_section_title
;
 Fusidane-Type Antibiotics from the Marine-Derived Fungus
 <i>Simplicillium</i> sp. SCSIO 41513.
;
_journal_issue 11
_journal_name_full 'Journal of natural products'
_journal_page_first 2945
_journal_page_last 2952
_journal_paper_doi 10.1021/acs.jnatprod.1c00776
_journal_volume 84
_journal_year 2021
_chemical_absolute_configuration ad
_chemical_formula_moiety 'C29 H42 O7, 2(H2 O)'
_chemical_formula_sum 'C29 H46 O9'
_chemical_formula_weight 538.66
_space_group_crystal_system orthorhombic
_space_group_IT_number 19
_space_group_name_Hall 'P 2ac 2ab'
_space_group_name_H-M_alt 'P 21 21 21'
_atom_sites_solution_hydrogens mixed
_atom_sites_solution_primary dual
_audit_creation_date 2020-06-15
_audit_creation_method
;
Olex2 1.2
(compiled 2018.05.29 svn.r3508 for OlexSys, GUI svn.r5506)
;
_audit_update_record
;
2021-04-30 deposited with the CCDC.	2021-06-16 downloaded from the CCDC.
;
_cell_angle_alpha 90
_cell_angle_beta 90
_cell_angle_gamma 90
_cell_formula_units_Z 4
_cell_length_a 7.1557(2)
_cell_length_b 13.7018(3)
_cell_length_c 27.1770(7)
_cell_measurement_reflns_used 7014
_cell_measurement_temperature 105.9(5)
_cell_measurement_theta_max 74.2360
_cell_measurement_theta_min 3.2510
_cell_volume 2664.60(12)
_computing_cell_refinement 'CrysAlisPro 1.171.39.33c (Rigaku OD, 2017)'
_computing_data_collection 'CrysAlisPro 1.171.39.33c (Rigaku OD, 2017)'
_computing_data_reduction 'CrysAlisPro 1.171.39.33c (Rigaku OD, 2017)'
_computing_molecular_graphics 'Olex2 (Dolomanov et al., 2009)'
_computing_publication_material 'Olex2 (Dolomanov et al., 2009)'
_computing_structure_refinement 'ShelXL (Sheldrick, 2015)'
_computing_structure_solution 'ShelXT (Sheldrick, 2015)'
_diffrn_ambient_environment N~2~
_diffrn_ambient_temperature 105.9(5)
_diffrn_detector 'Pilatus3R 200K-A'
_diffrn_measured_fraction_theta_full 1.000
_diffrn_measured_fraction_theta_max 0.981
_diffrn_measurement_details
;
List of Runs (angles in degrees, time in seconds):

  # Type    Start    End  Width  t~exp~   \w     \q     \k     \f   Frames
#--------------------------------------------------------------------------
  1  \w    -14.00  31.00   0.50    1.03    --    0.00 -82.00 -60.00   90
  2  \w    -15.00  35.00   0.50    1.03    --    0.00  29.00  33.74  100
  3  \w     44.00  79.00   0.50    1.03    --   32.00  75.00-119.70   70
  4  \w     47.00 119.00   0.50    4.12    --   95.80 -61.00-120.00  144
  5  \w     10.00  37.00   0.50    4.12    --   95.80 -61.00 -30.00   54
  6  \w     46.00  72.00   0.50    4.12    --   95.80 -61.00 -30.00   52
  7  \w    134.00 185.00   0.50    4.12    --   95.80  61.00  60.00  102
  8  \w     51.00 117.00   0.50    4.12    --   95.80 -77.00 -90.00  132
  9  \w     75.00 185.00   0.50    4.12    --   95.80  15.00-180.00  220
 10  \w      7.00  44.00   0.50    4.12    --   95.80 -77.00 -90.00   74
 11  \w      6.00  31.00   0.50    4.12    --   95.80 -61.00-120.00   50
 12  \w     22.00 112.00   0.50    4.12    --   95.80 -15.00   0.00  180
;
_diffrn_measurement_device 'four-circle diffractometer'
_diffrn_measurement_device_type 'XtaLAB Pro: Kappa single'
_diffrn_measurement_method '\w scans'
_diffrn_orient_matrix_type 'CrysAlisPro convention (1999,Acta A55,543-557)'
_diffrn_orient_matrix_UB_11 0.0048367000
_diffrn_orient_matrix_UB_12 -0.0919449000
_diffrn_orient_matrix_UB_13 -0.0326529000
_diffrn_orient_matrix_UB_21 0.0862431000
_diffrn_orient_matrix_UB_22 -0.0584361000
_diffrn_orient_matrix_UB_23 0.0427934000
_diffrn_orient_matrix_UB_31 -0.1970292000
_diffrn_orient_matrix_UB_32 -0.0278497000
_diffrn_orient_matrix_UB_33 0.0178817000
_diffrn_radiation_monochromator graphite
_diffrn_radiation_probe x-ray
_diffrn_radiation_type CuK\a
_diffrn_radiation_wavelength 1.54184
_diffrn_reflns_av_R_equivalents 0.0325
_diffrn_reflns_av_unetI/netI 0.0333
_diffrn_reflns_Laue_measured_fraction_full 1.000
_diffrn_reflns_Laue_measured_fraction_max 0.981
_diffrn_reflns_limit_h_max 6
_diffrn_reflns_limit_h_min -8
_diffrn_reflns_limit_k_max 16
_diffrn_reflns_limit_k_min -17
_diffrn_reflns_limit_l_max 33
_diffrn_reflns_limit_l_min -33
_diffrn_reflns_number 12105
_diffrn_reflns_point_group_measured_fraction_full 0.998
_diffrn_reflns_point_group_measured_fraction_max 0.963
_diffrn_reflns_theta_full 67.684
_diffrn_reflns_theta_max 74.356
_diffrn_reflns_theta_min 3.252
_diffrn_source 'Rotating-anode X-ray tube'
_diffrn_source_type 'MicroMax 007 (Cu) X-ray Source'
_exptl_absorpt_coefficient_mu 0.807
_exptl_absorpt_correction_T_max 1.00000
_exptl_absorpt_correction_T_min 0.55648
_exptl_absorpt_correction_type multi-scan
_exptl_absorpt_process_details
;
CrysAlisPro 1.171.39.33c (Rigaku Oxford Diffraction, 2017)
Empirical absorption correction using spherical harmonics,
 implemented in SCALE3 ABSPACK scaling algorithm.
;
_exptl_crystal_colour 'clear light colourless'
_exptl_crystal_colour_lustre clear
_exptl_crystal_colour_modifier light
_exptl_crystal_colour_primary colourless
_exptl_crystal_density_diffrn 1.343
_exptl_crystal_description plate
_exptl_crystal_F_000 1168
_exptl_crystal_size_max 0.2
_exptl_crystal_size_mid 0.2
_exptl_crystal_size_min 0.02
_refine_diff_density_max 0.645
_refine_diff_density_min -0.369
_refine_diff_density_rms 0.071
_refine_ls_abs_structure_details
;
 Flack x determined using 1973 quotients [(I+)-(I-)]/[(I+)+(I-)]
 (Parsons, Flack and Wagner, Acta Cryst. B69 (2013) 249-259).
;
_refine_ls_abs_structure_Flack 0.04(11)
_refine_ls_extinction_method none
_refine_ls_goodness_of_fit_ref 1.059
_refine_ls_hydrogen_treatment mixed
_refine_ls_matrix_type full
_refine_ls_number_parameters 361
_refine_ls_number_reflns 5218
_refine_ls_number_restraints 0
_refine_ls_restrained_S_all 1.059
_refine_ls_R_factor_all 0.0505
_refine_ls_R_factor_gt 0.0485
_refine_ls_shift/su_max 0.003
_refine_ls_shift/su_mean 0.000
_refine_ls_structure_factor_coef Fsqd
_refine_ls_weighting_details 'w=1/[\s^2^(Fo^2^)+(0.0857P)^2^+1.0600P] where P=(Fo^2^+2Fc^2^)/3'
_refine_ls_weighting_scheme calc
_refine_ls_wR_factor_gt 0.1323
_refine_ls_wR_factor_ref 0.1338
_reflns_Friedel_coverage 0.714
_reflns_Friedel_fraction_full 0.995
_reflns_Friedel_fraction_max 0.937
_reflns_number_gt 4924
_reflns_number_total 5218
_reflns_threshold_expression 'I > 2\s(I)'
_cod_data_source_file np1c00776_si_003.cif
_cod_data_source_block chengxia_cx-28_collect
_cod_database_code 1565514
_shelx_shelxl_version_number 2014/7
_chemical_oxdiff_formula 'C112 H168 N12 O28 '
_shelx_space_group_comment
;
The symmetry employed for this shelxl refinement is uniquely defined
by the following loop, which should always be used as a source of
symmetry information in preference to the above space-group names.
They are only intended as comments.
;
_shelx_estimated_absorpt_t_max 0.984
_shelx_estimated_absorpt_t_min 0.855
_reflns_odcompleteness_completeness 99.93
_reflns_odcompleteness_iscentric 1
_reflns_odcompleteness_theta 66.97
_olex2_refinement_description
;
1. Fixed Uiso
 At 1.2 times of:
  All C(H) groups, All C(H,H) groups
 At 1.5 times of:
  All C(H,H,H) groups, All O(H) groups, All O(H,H) groups
2.a Free rotating group:
 O1(H1C,H1D), O2(H2C,H2D)
2.b Ternary CH refined with riding coordinates:
 C13(H13), C7(H7), C9(H9), C4(H4), C16(H16), C5(H5), C3(H3), C11(H11)
2.c Secondary CH2 refined with riding coordinates:
 C22(H22A,H22B), C6(H6A,H6B), C1(H1A,H1B), C23(H23A,H23B), C2(H2A,H2B),
 C15(H15A,H15B), C12(H12A,H12B)
2.d Aromatic/amide H refined with riding coordinates:
 C24(H24)
2.e Idealised Me refined as rotating group:
 C19(H19A,H19B,H19C), C29(H29A,H29B,H29C), C18(H18A,H18B,H18C), C28(H28A,H28B,
 H28C), C26(H26A,H26B,H26C)
2.f Idealised tetrahedral OH refined as rotating group:
 O29(H29), O31(H31), O26(H26)
;
_olex2_submission_special_instructions 'No special instructions were received'
_oxdiff_exptl_absorpt_empirical_details
;
Empirical correction (ABSPACK) includes:
- Absorption correction using spherical harmonics
- Frame scaling
;
_oxdiff_exptl_absorpt_empirical_full_max 1.651
_oxdiff_exptl_absorpt_empirical_full_min 0.787

loop_
_space_group_symop_operation_xyz
'x, y, z'
'-x+1/2, -y, z+1/2'
'-x, y+1/2, -z+1/2'
'x+1/2, -y+1/2, -z'

loop_
_atom_site_label
_atom_site_type_symbol
_atom_site_fract_x
_atom_site_fract_y
_atom_site_fract_z
_atom_site_U_iso_or_equiv
_atom_site_adp_type
_atom_site_occupancy
_atom_site_site_symmetry_order
_atom_site_calc_flag
_atom_site_refinement_flags_posn
_atom_site_refinement_flags_adp
_atom_site_refinement_flags_occupancy
_atom_site_disorder_assembly
_atom_site_disorder_group
O20 O 0.8861(3) 0.77154(15) 0.67847(8) 0.0243(5) Uani 1 1 d . . . . .
O30 O 0.6777(3) 0.88577(16) 0.70087(9) 0.0285(5) Uani 1 1 d . . . . .
O29 O 1.1351(3) 0.41547(16) 0.70906(8) 0.0245(5) Uani 1 1 d . . . . .
H29 H 1.1675 0.4093 0.7378 0.037 Uiso 1 1 calc GR . . . .
O31 O 0.5664(3) 0.38374(17) 0.57243(8) 0.0278(5) Uani 1 1 d . . . . .
H31 H 0.4711 0.3892 0.5559 0.042 Uiso 1 1 calc GR . . . .
O32 O 0.8980(4) 0.06316(17) 0.56070(9) 0.0284(5) Uani 1 1 d . . . . .
O27 O 0.3589(4) 0.68304(18) 0.44064(9) 0.0367(6) Uani 1 1 d . . . . .
O26 O 0.3597(4) 0.58262(17) 0.50494(9) 0.0368(6) Uani 1 1 d . . . . .
H26 H 0.3628 0.5411 0.4832 0.055 Uiso 1 1 calc GR . . . .
C21 C 0.7092(4) 0.8081(2) 0.68110(11) 0.0223(6) Uani 1 1 d . . . . .
C8 C 0.8569(4) 0.4061(2) 0.65961(11) 0.0190(6) Uani 1 1 d . . . . .
C13 C 0.6598(4) 0.5535(2) 0.63594(11) 0.0194(6) Uani 1 1 d . . . . .
H13 H 0.7153 0.5424 0.6034 0.023 Uiso 1 1 calc R . . . .
C14 C 0.8037(4) 0.5133(2) 0.67469(11) 0.0197(6) Uani 1 1 d . . . . .
C7 C 0.9737(4) 0.3569(2) 0.70015(11) 0.0201(6) Uani 1 1 d . . . . .
H7 H 0.8989 0.3550 0.7303 0.024 Uiso 1 1 calc R . . . .
C19 C 0.6159(5) 0.1911(2) 0.70515(12) 0.0245(6) Uani 1 1 d . . . . .
H19A H 0.6906 0.2154 0.7318 0.037 Uiso 1 1 calc GR . . . .
H19B H 0.6196 0.1211 0.7051 0.037 Uiso 1 1 calc GR . . . .
H19C H 0.4892 0.2126 0.7092 0.037 Uiso 1 1 calc GR . . . .
C27 C 0.3546(4) 0.6709(2) 0.48467(11) 0.0236(6) Uani 1 1 d . . . . .
C9 C 0.6702(4) 0.3459(2) 0.65753(11) 0.0184(6) Uani 1 1 d . . . . .
H9 H 0.6176 0.3567 0.6904 0.022 Uiso 1 1 calc R . . . .
C4 C 0.9323(4) 0.0890(2) 0.64965(11) 0.0217(6) Uani 1 1 d . . . . .
H4 H 0.8873 0.0635 0.6812 0.026 Uiso 1 1 calc R . . . .
C10 C 0.6939(4) 0.2301(2) 0.65587(11) 0.0192(6) Uani 1 1 d . . . . .
C24 C 0.3276(5) 0.7330(2) 0.56862(12) 0.0240(6) Uani 1 1 d . . . . .
H24 H 0.3269 0.6674 0.5773 0.029 Uiso 1 1 calc R . . . .
C22 C 0.3697(4) 0.7599(2) 0.65963(11) 0.0218(6) Uani 1 1 d . . . . .
H22A H 0.3409 0.8053 0.6859 0.026 Uiso 1 1 calc R . . . .
H22B H 0.2996 0.7004 0.6654 0.026 Uiso 1 1 calc R . . . .
C6 C 1.0307(4) 0.2521(2) 0.68708(11) 0.0215(6) Uani 1 1 d . . . . .
H6A H 1.0332 0.2138 0.7171 0.026 Uiso 1 1 calc R . . . .
H6B H 1.1566 0.2532 0.6739 0.026 Uiso 1 1 calc R . . . .
C20 C 0.5741(4) 0.7374(2) 0.66027(11) 0.0205(6) Uani 1 1 d . . . . .
C17 C 0.6745(4) 0.6603(2) 0.64567(11) 0.0209(6) Uani 1 1 d . . . . .
C25 C 0.3444(5) 0.7524(2) 0.52095(12) 0.0251(7) Uani 1 1 d . . . . .
C29 C 0.9673(4) 0.4072(2) 0.61052(11) 0.0212(6) Uani 1 1 d . . . . .
H29A H 0.9552 0.4701 0.5953 0.032 Uiso 1 1 calc GR . . . .
H29B H 0.9183 0.3581 0.5889 0.032 Uiso 1 1 calc GR . . . .
H29C H 1.0968 0.3941 0.6170 0.032 Uiso 1 1 calc GR . . . .
C16 C 0.8781(4) 0.6818(2) 0.65039(11) 0.0211(6) Uani 1 1 d . . . . .
H16 H 0.9312 0.6929 0.6176 0.025 Uiso 1 1 calc R . . . .
C5 C 0.9029(4) 0.2009(2) 0.64983(11) 0.0191(6) Uani 1 1 d . . . . .
H5 H 0.9413 0.2241 0.6173 0.023 Uiso 1 1 calc R . . . .
C3 C 0.8176(5) 0.0409(2) 0.60880(12) 0.0235(6) Uani 1 1 d . . . . .
H3 H 0.8241 -0.0300 0.6135 0.028 Uiso 1 1 calc R . . . .
C18 C 0.7223(5) 0.5205(2) 0.72696(12) 0.0230(6) Uani 1 1 d . . . . .
H18A H 0.6139 0.4795 0.7294 0.034 Uiso 1 1 calc GR . . . .
H18B H 0.6878 0.5869 0.7337 0.034 Uiso 1 1 calc GR . . . .
H18C H 0.8144 0.4995 0.7504 0.034 Uiso 1 1 calc GR . . . .
C11 C 0.5197(4) 0.3899(2) 0.62375(11) 0.0215(6) Uani 1 1 d . . . . .
H11 H 0.4046 0.3525 0.6288 0.026 Uiso 1 1 calc R . . . .
C1 C 0.5874(4) 0.1819(2) 0.61311(12) 0.0229(6) Uani 1 1 d . . . . .
H1A H 0.4553 0.1963 0.6165 0.027 Uiso 1 1 calc R . . . .
H1B H 0.6298 0.2102 0.5824 0.027 Uiso 1 1 calc R . . . .
C23 C 0.3096(4) 0.8045(2) 0.61006(11) 0.0226(6) Uani 1 1 d . . . . .
H23A H 0.1807 0.8260 0.6124 0.027 Uiso 1 1 calc R . . . .
H23B H 0.3863 0.8612 0.6031 0.027 Uiso 1 1 calc R . . . .
C2 C 0.6133(5) 0.0706(2) 0.61080(13) 0.0252(6) Uani 1 1 d . . . . .
H2A H 0.5556 0.0413 0.6395 0.030 Uiso 1 1 calc R . . . .
H2B H 0.5498 0.0456 0.5819 0.030 Uiso 1 1 calc R . . . .
C15 C 0.9663(4) 0.5898(2) 0.67292(12) 0.0234(6) Uani 1 1 d . . . . .
H15A H 1.0133 0.6031 0.7057 0.028 Uiso 1 1 calc R . . . .
H15B H 1.0684 0.5663 0.6526 0.028 Uiso 1 1 calc R . . . .
C12 C 0.4771(4) 0.4967(2) 0.63690(12) 0.0217(6) Uani 1 1 d . . . . .
H12A H 0.3900 0.5242 0.6133 0.026 Uiso 1 1 calc R . . . .
H12B H 0.4213 0.5004 0.6694 0.026 Uiso 1 1 calc R . . . .
C28 C 1.1370(4) 0.0605(2) 0.64444(12) 0.0258(6) Uani 1 1 d . . . . .
H28A H 1.1858 0.0867 0.6143 0.039 Uiso 1 1 calc GR . . . .
H28B H 1.1476 -0.0093 0.6440 0.039 Uiso 1 1 calc GR . . . .
H28C H 1.2065 0.0862 0.6717 0.039 Uiso 1 1 calc GR . . . .
C26 C 0.3483(6) 0.8530(3) 0.49887(13) 0.0333(8) Uani 1 1 d . . . . .
H26A H 0.4592 0.8604 0.4793 0.050 Uiso 1 1 calc GR . . . .
H26B H 0.3481 0.9008 0.5247 0.050 Uiso 1 1 calc GR . . . .
H26C H 0.2402 0.8620 0.4785 0.050 Uiso 1 1 calc GR . . . .
O1 O 0.7445(5) 0.1732(3) 0.48532(12) 0.0505(8) Uani 1 1 d . . . . .
H1C H 0.6316 0.1541 0.4872 0.076 Uiso 1 1 d G . . . .
H1D H 0.7372 0.2350 0.4843 0.076 Uiso 1 1 d G . . . .
O2 O 0.7755(7) 0.3728(3) 0.48935(15) 0.0732(12) Uani 1 1 d . . . . .
H2C H 0.7246 0.4091 0.4679 0.110 Uiso 1 1 d G . . . .
H2D H 0.7228 0.3886 0.5162 0.110 Uiso 1 1 d G . . . .
H32 H 0.835(11) 0.100(5) 0.540(3) 0.10(2) Uiso 1 1 d . . . . .

loop_
_atom_site_aniso_label
_atom_site_aniso_U_11
_atom_site_aniso_U_22
_atom_site_aniso_U_33
_atom_site_aniso_U_23
_atom_site_aniso_U_13
_atom_site_aniso_U_12
O20 0.0209(11) 0.0150(10) 0.0369(12) -0.0015(8) -0.0060(9) -0.0016(8)
O30 0.0307(13) 0.0182(10) 0.0365(12) -0.0038(9) -0.0095(10) 0.0024(9)
O29 0.0198(11) 0.0234(11) 0.0302(11) 0.0018(9) -0.0078(9) -0.0045(9)
O31 0.0285(12) 0.0269(11) 0.0279(12) -0.0033(9) -0.0083(9) 0.0025(10)
O32 0.0334(12) 0.0256(11) 0.0261(11) -0.0025(9) 0.0035(10) 0.0015(10)
O27 0.0473(15) 0.0298(12) 0.0329(13) -0.0031(10) 0.0053(11) -0.0020(11)
O26 0.0571(17) 0.0231(11) 0.0302(12) -0.0046(9) -0.0030(12) 0.0034(12)
C21 0.0229(15) 0.0175(14) 0.0266(15) 0.0007(11) -0.0050(12) -0.0004(11)
C8 0.0151(13) 0.0187(13) 0.0230(13) 0.0004(10) -0.0006(11) -0.0014(11)
C13 0.0134(13) 0.0174(13) 0.0274(14) 0.0001(11) -0.0006(11) 0.0002(11)
C14 0.0152(13) 0.0200(14) 0.0238(14) 0.0022(11) -0.0016(11) 0.0007(11)
C7 0.0167(14) 0.0201(14) 0.0234(14) 0.0004(11) -0.0004(12) -0.0003(11)
C19 0.0208(15) 0.0228(14) 0.0299(15) 0.0025(12) 0.0054(13) 0.0025(12)
C27 0.0218(15) 0.0235(14) 0.0256(15) -0.0012(12) 0.0012(12) -0.0010(13)
C9 0.0153(13) 0.0165(13) 0.0233(13) -0.0010(10) 0.0002(11) 0.0002(11)
C4 0.0210(14) 0.0189(14) 0.0251(14) -0.0004(11) 0.0028(12) 0.0023(11)
C10 0.0170(13) 0.0176(13) 0.0231(14) -0.0003(11) 0.0010(11) -0.0003(10)
C24 0.0232(15) 0.0167(13) 0.0320(16) -0.0004(12) -0.0031(13) 0.0026(12)
C22 0.0186(14) 0.0209(14) 0.0258(14) -0.0016(11) 0.0001(11) 0.0006(12)
C6 0.0161(14) 0.0200(14) 0.0285(15) -0.0016(11) -0.0018(12) 0.0005(11)
C20 0.0208(15) 0.0162(13) 0.0245(14) 0.0000(11) -0.0015(11) -0.0027(11)
C17 0.0188(14) 0.0202(14) 0.0238(14) 0.0016(11) -0.0011(12) -0.0007(11)
C25 0.0219(15) 0.0221(15) 0.0313(16) -0.0044(12) -0.0002(12) 0.0019(12)
C29 0.0179(13) 0.0187(14) 0.0269(15) 0.0015(11) 0.0002(12) 0.0020(11)
C16 0.0168(14) 0.0187(14) 0.0278(15) -0.0020(11) -0.0004(12) -0.0020(11)
C5 0.0182(13) 0.0162(13) 0.0230(14) -0.0004(10) 0.0008(11) 0.0002(11)
C3 0.0257(15) 0.0171(13) 0.0277(15) -0.0003(12) 0.0010(13) 0.0000(12)
C18 0.0235(15) 0.0198(14) 0.0256(15) -0.0010(11) -0.0001(12) 0.0002(12)
C11 0.0153(14) 0.0206(14) 0.0284(15) -0.0015(12) -0.0038(12) -0.0012(11)
C1 0.0189(14) 0.0183(14) 0.0316(16) -0.0019(11) -0.0030(12) -0.0008(11)
C23 0.0224(15) 0.0167(13) 0.0286(15) -0.0020(12) -0.0022(12) 0.0009(11)
C2 0.0222(15) 0.0197(14) 0.0336(16) -0.0031(12) -0.0007(13) -0.0020(12)
C15 0.0163(14) 0.0197(14) 0.0341(16) -0.0005(12) -0.0028(12) -0.0012(11)
C12 0.0146(13) 0.0201(14) 0.0304(15) -0.0011(12) -0.0033(11) 0.0001(11)
C28 0.0213(15) 0.0226(14) 0.0335(16) -0.0009(12) 0.0010(13) 0.0050(12)
C26 0.043(2) 0.0264(16) 0.0307(17) 0.0018(13) 0.0024(15) 0.0010(16)
O1 0.0467(18) 0.064(2) 0.0408(16) -0.0058(15) -0.0038(14) 0.0115(16)
O2 0.107(3) 0.058(2) 0.055(2) -0.0007(17) 0.032(2) 0.002(2)

loop_
_atom_type_symbol
_atom_type_description
_atom_type_scat_dispersion_real
_atom_type_scat_dispersion_imag
_atom_type_scat_source
C C 0.0181 0.0091 'International Tables Vol C Tables 4.2.6.8 and 6.1.1.4'
H H 0.0000 0.0000 'International Tables Vol C Tables 4.2.6.8 and 6.1.1.4'
O O 0.0492 0.0322 'International Tables Vol C Tables 4.2.6.8 and 6.1.1.4'

loop_
_geom_angle_atom_site_label_1
_geom_angle_atom_site_label_2
_geom_angle_atom_site_label_3
_geom_angle
_geom_angle_site_symmetry_1
_geom_angle_site_symmetry_3
_geom_angle_publ_flag
C21 O20 C16 107.7(2) . . ?
C7 O29 H29 109.5 . . ?
C11 O31 H31 109.5 . . ?
C3 O32 H32 119(5) . . ?
C27 O26 H26 109.5 . . ?
O20 C21 C20 110.2(3) . . ?
O30 C21 O20 121.2(3) . . ?
O30 C21 C20 128.5(3) . . ?
C7 C8 C14 110.8(2) . . ?
C7 C8 C9 104.9(2) . . ?
C7 C8 C29 110.1(2) . . ?
C9 C8 C14 107.1(2) . . ?
C29 C8 C14 109.8(2) . . ?
C29 C8 C9 114.0(2) . . ?
C14 C13 H13 106.5 . . ?
C17 C13 H13 106.5 . . ?
C17 C13 C14 100.3(2) . . ?
C17 C13 C12 124.0(3) . . ?
C12 C13 H13 106.5 . . ?
C12 C13 C14 111.9(2) . . ?
C8 C14 C13 108.1(2) . . ?
C18 C14 C8 113.1(2) . . ?
C18 C14 C13 110.4(2) . . ?
C18 C14 C15 105.5(2) . . ?
C15 C14 C8 115.9(2) . . ?
C15 C14 C13 103.4(2) . . ?
O29 C7 C8 108.3(2) . . ?
O29 C7 H7 108.3 . . ?
O29 C7 C6 110.5(2) . . ?
C8 C7 H7 108.3 . . ?
C6 C7 C8 112.9(2) . . ?
C6 C7 H7 108.3 . . ?
H19A C19 H19B 109.5 . . ?
H19A C19 H19C 109.5 . . ?
H19B C19 H19C 109.5 . . ?
C10 C19 H19A 109.5 . . ?
C10 C19 H19B 109.5 . . ?
C10 C19 H19C 109.5 . . ?
O27 C27 O26 122.3(3) . . ?
O27 C27 C25 123.6(3) . . ?
O26 C27 C25 114.1(3) . . ?
C8 C9 H9 102.4 . . ?
C8 C9 C10 115.6(2) . . ?
C10 C9 H9 102.4 . . ?
C11 C9 C8 114.3(2) . . ?
C11 C9 H9 102.4 . . ?
C11 C9 C10 116.6(2) . . ?
C5 C4 H4 107.8 . . ?
C3 C4 H4 107.8 . . ?
C3 C4 C5 110.9(2) . . ?
C28 C4 H4 107.8 . . ?
C28 C4 C5 112.6(3) . . ?
C28 C4 C3 109.8(2) . . ?
C19 C10 C9 106.3(2) . . ?
C19 C10 C5 110.4(2) . . ?
C5 C10 C9 111.1(2) . . ?
C1 C10 C19 109.1(2) . . ?
C1 C10 C9 113.3(2) . . ?
C1 C10 C5 106.6(2) . . ?
C25 C24 H24 116.2 . . ?
C25 C24 C23 127.6(3) . . ?
C23 C24 H24 116.2 . . ?
H22A C22 H22B 108.0 . . ?
C20 C22 H22A 109.3 . . ?
C20 C22 H22B 109.3 . . ?
C20 C22 C23 111.4(3) . . ?
C23 C22 H22A 109.3 . . ?
C23 C22 H22B 109.3 . . ?
C7 C6 H6A 108.5 . . ?
C7 C6 H6B 108.5 . . ?
C7 C6 C5 115.0(2) . . ?
H6A C6 H6B 107.5 . . ?
C5 C6 H6A 108.5 . . ?
C5 C6 H6B 108.5 . . ?
C21 C20 C22 120.6(3) . . ?
C17 C20 C21 106.3(3) . . ?
C17 C20 C22 133.2(3) . . ?
C13 C17 C16 106.1(2) . . ?
C20 C17 C13 142.2(3) . . ?
C20 C17 C16 110.0(3) . . ?
C27 C25 C26 114.9(3) . . ?
C24 C25 C27 120.0(3) . . ?
C24 C25 C26 125.1(3) . . ?
C8 C29 H29A 109.5 . . ?
C8 C29 H29B 109.5 . . ?
C8 C29 H29C 109.5 . . ?
H29A C29 H29B 109.5 . . ?
H29A C29 H29C 109.5 . . ?
H29B C29 H29C 109.5 . . ?
O20 C16 C17 104.6(2) . . ?
O20 C16 H16 109.3 . . ?
O20 C16 C15 118.1(2) . . ?
C17 C16 H16 109.3 . . ?
C17 C16 C15 105.9(2) . . ?
C15 C16 H16 109.3 . . ?
C4 C5 C10 112.7(2) . . ?
C4 C5 H5 106.3 . . ?
C10 C5 H5 106.3 . . ?
C6 C5 C4 112.0(2) . . ?
C6 C5 C10 112.6(2) . . ?
C6 C5 H5 106.3 . . ?
O32 C3 C4 110.4(2) . . ?
O32 C3 H3 107.8 . . ?
O32 C3 C2 110.8(3) . . ?
C4 C3 H3 107.8 . . ?
C2 C3 C4 112.0(3) . . ?
C2 C3 H3 107.8 . . ?
C14 C18 H18A 109.5 . . ?
C14 C18 H18B 109.5 . . ?
C14 C18 H18C 109.5 . . ?
H18A C18 H18B 109.5 . . ?
H18A C18 H18C 109.5 . . ?
H18B C18 H18C 109.5 . . ?
O31 C11 C9 113.2(2) . . ?
O31 C11 H11 107.4 . . ?
O31 C11 C12 109.2(2) . . ?
C9 C11 H11 107.4 . . ?
C12 C11 C9 111.9(2) . . ?
C12 C11 H11 107.4 . . ?
C10 C1 H1A 108.9 . . ?
C10 C1 H1B 108.9 . . ?
H1A C1 H1B 107.7 . . ?
C2 C1 C10 113.4(3) . . ?
C2 C1 H1A 108.9 . . ?
C2 C1 H1B 108.9 . . ?
C24 C23 C22 112.0(2) . . ?
C24 C23 H23A 109.2 . . ?
C24 C23 H23B 109.2 . . ?
C22 C23 H23A 109.2 . . ?
C22 C23 H23B 109.2 . . ?
H23A C23 H23B 107.9 . . ?
C3 C2 C1 112.6(3) . . ?
C3 C2 H2A 109.1 . . ?
C3 C2 H2B 109.1 . . ?
C1 C2 H2A 109.1 . . ?
C1 C2 H2B 109.1 . . ?
H2A C2 H2B 107.8 . . ?
C14 C15 H15A 110.8 . . ?
C14 C15 H15B 110.8 . . ?
C16 C15 C14 104.8(2) . . ?
C16 C15 H15A 110.8 . . ?
C16 C15 H15B 110.8 . . ?
H15A C15 H15B 108.9 . . ?
C13 C12 C11 108.2(2) . . ?
C13 C12 H12A 110.1 . . ?
C13 C12 H12B 110.1 . . ?
C11 C12 H12A 110.1 . . ?
C11 C12 H12B 110.1 . . ?
H12A C12 H12B 108.4 . . ?
C4 C28 H28A 109.5 . . ?
C4 C28 H28B 109.5 . . ?
C4 C28 H28C 109.5 . . ?
H28A C28 H28B 109.5 . . ?
H28A C28 H28C 109.5 . . ?
H28B C28 H28C 109.5 . . ?
C25 C26 H26A 109.5 . . ?
C25 C26 H26B 109.5 . . ?
C25 C26 H26C 109.5 . . ?
H26A C26 H26B 109.5 . . ?
H26A C26 H26C 109.5 . . ?
H26B C26 H26C 109.5 . . ?
H1C O1 H1D 104.5 . . ?
H2C O2 H2D 104.5 . . ?

loop_
_geom_bond_atom_site_label_1
_geom_bond_atom_site_label_2
_geom_bond_distance
_geom_bond_site_symmetry_2
_geom_bond_publ_flag
O20 C21 1.363(4) . ?
O20 C16 1.449(3) . ?
O30 C21 1.213(4) . ?
O29 H29 0.8200 . ?
O29 C7 1.427(4) . ?
O31 H31 0.8200 . ?
O31 C11 1.437(4) . ?
O32 C3 1.460(4) . ?
O32 H32 0.88(8) . ?
O27 C27 1.208(4) . ?
O26 H26 0.8200 . ?
O26 C27 1.330(4) . ?
C21 C20 1.481(4) . ?
C8 C14 1.572(4) . ?
C8 C7 1.539(4) . ?
C8 C9 1.571(4) . ?
C8 C29 1.550(4) . ?
C13 H13 0.9800 . ?
C13 C14 1.572(4) . ?
C13 C17 1.491(4) . ?
C13 C12 1.521(4) . ?
C14 C18 1.539(4) . ?
C14 C15 1.566(4) . ?
C7 H7 0.9800 . ?
C7 C6 1.534(4) . ?
C19 H19A 0.9600 . ?
C19 H19B 0.9600 . ?
C19 H19C 0.9600 . ?
C19 C10 1.546(4) . ?
C27 C25 1.492(4) . ?
C9 H9 0.9800 . ?
C9 C10 1.596(4) . ?
C9 C11 1.538(4) . ?
C4 H4 0.9800 . ?
C4 C5 1.547(4) . ?
C4 C3 1.530(4) . ?
C4 C28 1.522(4) . ?
C10 C5 1.558(4) . ?
C10 C1 1.539(4) . ?
C24 H24 0.9300 . ?
C24 C25 1.328(5) . ?
C24 C23 1.498(4) . ?
C22 H22A 0.9700 . ?
C22 H22B 0.9700 . ?
C22 C20 1.495(4) . ?
C22 C23 1.541(4) . ?
C6 H6A 0.9700 . ?
C6 H6B 0.9700 . ?
C6 C5 1.534(4) . ?
C20 C17 1.338(4) . ?
C17 C16 1.492(4) . ?
C25 C26 1.503(5) . ?
C29 H29A 0.9600 . ?
C29 H29B 0.9600 . ?
C29 H29C 0.9600 . ?
C16 H16 0.9800 . ?
C16 C15 1.536(4) . ?
C5 H5 0.9800 . ?
C3 H3 0.9800 . ?
C3 C2 1.519(4) . ?
C18 H18A 0.9600 . ?
C18 H18B 0.9600 . ?
C18 H18C 0.9600 . ?
C11 H11 0.9800 . ?
C11 C12 1.537(4) . ?
C1 H1A 0.9700 . ?
C1 H1B 0.9700 . ?
C1 C2 1.537(4) . ?
C23 H23A 0.9700 . ?
C23 H23B 0.9700 . ?
C2 H2A 0.9700 . ?
C2 H2B 0.9700 . ?
C15 H15A 0.9700 . ?
C15 H15B 0.9700 . ?
C12 H12A 0.9700 . ?
C12 H12B 0.9700 . ?
C28 H28A 0.9600 . ?
C28 H28B 0.9600 . ?
C28 H28C 0.9600 . ?
C26 H26A 0.9600 . ?
C26 H26B 0.9600 . ?
C26 H26C 0.9600 . ?
O1 H1C 0.8501 . ?
O1 H1D 0.8498 . ?
O2 H2C 0.8497 . ?
O2 H2D 0.8503 . ?

loop_
_geom_torsion_atom_site_label_1
_geom_torsion_atom_site_label_2
_geom_torsion_atom_site_label_3
_geom_torsion_atom_site_label_4
_geom_torsion
_geom_torsion_site_symmetry_1
_geom_torsion_site_symmetry_2
_geom_torsion_site_symmetry_3
_geom_torsion_site_symmetry_4
_geom_torsion_publ_flag
O20 C21 C20 C22 179.0(3) . . . . ?
O20 C21 C20 C17 0.0(3) . . . . ?
O20 C16 C15 C14 122.7(3) . . . . ?
O30 C21 C20 C22 3.2(5) . . . . ?
O30 C21 C20 C17 -175.9(3) . . . . ?
O29 C7 C6 C5 -146.0(3) . . . . ?
O31 C11 C12 C13 -71.2(3) . . . . ?
O32 C3 C2 C1 -72.5(3) . . . . ?
O27 C27 C25 C24 175.5(3) . . . . ?
O27 C27 C25 C26 -2.6(5) . . . . ?
O26 C27 C25 C24 -4.9(5) . . . . ?
O26 C27 C25 C26 177.0(3) . . . . ?
C21 O20 C16 C17 -10.8(3) . . . . ?
C21 O20 C16 C15 -128.1(3) . . . . ?
C21 C20 C17 C13 155.4(4) . . . . ?
C21 C20 C17 C16 -7.0(3) . . . . ?
C8 C14 C15 C16 138.4(3) . . . . ?
C8 C7 C6 C5 -24.5(4) . . . . ?
C8 C9 C10 C19 112.8(3) . . . . ?
C8 C9 C10 C5 -7.4(3) . . . . ?
C8 C9 C10 C1 -127.4(3) . . . . ?
C8 C9 C11 O31 69.5(3) . . . . ?
C8 C9 C11 C12 -54.3(3) . . . . ?
C13 C14 C15 C16 20.3(3) . . . . ?
C13 C17 C16 O20 -157.7(2) . . . . ?
C13 C17 C16 C15 -32.3(3) . . . . ?
C14 C8 C7 O29 -56.8(3) . . . . ?
C14 C8 C7 C6 -179.6(2) . . . . ?
C14 C8 C9 C10 -165.6(2) . . . . ?
C14 C8 C9 C11 54.9(3) . . . . ?
C14 C13 C17 C20 -118.6(4) . . . . ?
C14 C13 C17 C16 44.2(3) . . . . ?
C14 C13 C12 C11 -61.3(3) . . . . ?
C7 C8 C14 C13 -171.3(2) . . . . ?
C7 C8 C14 C18 -48.8(3) . . . . ?
C7 C8 C14 C15 73.2(3) . . . . ?
C7 C8 C9 C10 -47.8(3) . . . . ?
C7 C8 C9 C11 172.7(2) . . . . ?
C7 C6 C5 C4 -163.5(3) . . . . ?
C7 C6 C5 C10 -35.2(4) . . . . ?
C19 C10 C5 C4 60.5(3) . . . . ?
C19 C10 C5 C6 -67.4(3) . . . . ?
C19 C10 C1 C2 -63.0(3) . . . . ?
C9 C8 C14 C13 -57.4(3) . . . . ?
C9 C8 C14 C18 65.1(3) . . . . ?
C9 C8 C14 C15 -172.9(2) . . . . ?
C9 C8 C7 O29 -172.1(2) . . . . ?
C9 C8 C7 C6 65.2(3) . . . . ?
C9 C10 C5 C4 178.3(2) . . . . ?
C9 C10 C5 C6 50.3(3) . . . . ?
C9 C10 C1 C2 178.8(3) . . . . ?
C9 C11 C12 C13 54.8(3) . . . . ?
C4 C3 C2 C1 51.2(4) . . . . ?
C10 C9 C11 O31 -69.6(3) . . . . ?
C10 C9 C11 C12 166.5(2) . . . . ?
C10 C1 C2 C3 -54.9(4) . . . . ?
C22 C20 C17 C13 -23.5(7) . . . . ?
C22 C20 C17 C16 174.1(3) . . . . ?
C20 C22 C23 C24 66.3(3) . . . . ?
C20 C17 C16 O20 11.2(3) . . . . ?
C20 C17 C16 C15 136.6(3) . . . . ?
C17 C13 C14 C8 -162.3(2) . . . . ?
C17 C13 C14 C18 73.5(3) . . . . ?
C17 C13 C14 C15 -38.9(3) . . . . ?
C17 C13 C12 C11 178.5(3) . . . . ?
C17 C16 C15 C14 6.1(3) . . . . ?
C25 C24 C23 C22 -157.5(3) . . . . ?
C29 C8 C14 C13 66.9(3) . . . . ?
C29 C8 C14 C18 -170.6(2) . . . . ?
C29 C8 C14 C15 -48.6(3) . . . . ?
C29 C8 C7 O29 64.8(3) . . . . ?
C29 C8 C7 C6 -57.9(3) . . . . ?
C29 C8 C9 C10 72.7(3) . . . . ?
C29 C8 C9 C11 -66.8(3) . . . . ?
C16 O20 C21 O30 -176.7(3) . . . . ?
C16 O20 C21 C20 7.2(3) . . . . ?
C5 C4 C3 O32 71.7(3) . . . . ?
C5 C4 C3 C2 -52.3(3) . . . . ?
C5 C10 C1 C2 56.2(3) . . . . ?
C3 C4 C5 C10 57.3(3) . . . . ?
C3 C4 C5 C6 -174.4(2) . . . . ?
C18 C14 C15 C16 -95.7(3) . . . . ?
C11 C9 C10 C19 -108.6(3) . . . . ?
C11 C9 C10 C5 131.2(3) . . . . ?
C11 C9 C10 C1 11.2(4) . . . . ?
C1 C10 C5 C4 -57.8(3) . . . . ?
C1 C10 C5 C6 174.2(2) . . . . ?
C23 C24 C25 C27 -178.0(3) . . . . ?
C23 C24 C25 C26 -0.1(6) . . . . ?
C23 C22 C20 C21 95.1(3) . . . . ?
C23 C22 C20 C17 -86.1(4) . . . . ?
C12 C13 C14 C8 64.4(3) . . . . ?
C12 C13 C14 C18 -59.7(3) . . . . ?
C12 C13 C14 C15 -172.2(2) . . . . ?
C12 C13 C17 C20 6.8(6) . . . . ?
C12 C13 C17 C16 169.6(3) . . . . ?
C28 C4 C5 C10 -179.2(2) . . . . ?
C28 C4 C5 C6 -51.0(3) . . . . ?
C28 C4 C3 O32 -53.4(3) . . . . ?
C28 C4 C3 C2 -177.3(3) . . . . ?
